data_7714215
loop_
_publ_author_name
'Battistin, Federica'
'Fernandes, C\'elia'
'Raposinho, Paula D.'
'Blacque, Olivier'
'Paulo, Ant\'onio Rocha'
'Alberto, Roger'

_publ_section_title
;
 In vivo and in vitro studies of [M(\h6-pseudoerlotinib)2]+ sandwich
 complexes (M = Re, 99mTc)
;
_journal_name_full 'Dalton Transactions'
_journal_paper_doi 10.1039/D3DT03011C
_journal_year 2023
_chemical_formula_moiety 'C12 H13 N Re, F6 P'
_chemical_formula_sum 'C12 H13 F6 N P Re'
_chemical_formula_weight 502.40
_space_group_crystal_system orthorhombic
_space_group_IT_number 71
_space_group_name_Hall '-I 2 2'
_space_group_name_H-M_alt 'I m m m'
_atom_sites_solution_hydrogens mixed
_atom_sites_solution_primary dual
_audit_creation_date 2021-11-18
_audit_creation_method
;
Olex2 1.5
(compiled 2021.11.18 svn.ra9532c28 for OlexSys, GUI svn.r6427)
;
_audit_update_record
;
2023-09-06 deposited with the CCDC.	2023-10-12 downloaded from the CCDC.
;
_cell_angle_alpha 90
_cell_angle_beta 90
_cell_angle_gamma 90
_cell_formula_units_Z 2
_cell_length_a 8.0918(1)
_cell_length_b 12.2476(2)
_cell_length_c 7.0155(1)
_cell_measurement_reflns_used 3609
_cell_measurement_temperature 160(1)
_cell_measurement_theta_max 78.1430
_cell_measurement_theta_min 6.5190
_cell_volume 695.272(17)
_computing_cell_refinement 'CrysAlisPro 1.171.41.113a (Rigaku OD, 2021)'
_computing_data_collection 'CrysAlisPro 1.171.41.113a'
_computing_data_reduction 'CrysAlisPro 1.171.41.113a'
_computing_molecular_graphics 'Olex2 1.5 (Dolomanov et al., 2009)'
_computing_publication_material 'Olex2 1.5'
_computing_structure_refinement 'SHELXL 2018/3 (Sheldrick, 2015b)'
_computing_structure_solution 'SHELXT (Sheldrick, 2015a)'
_diffrn_ambient_environment N~2~
_diffrn_ambient_temperature 160(1)
_diffrn_detector 'Hybrid Pixel Array Detector'
_diffrn_detector_area_resol_mean 5.8140
_diffrn_detector_type 'Pilatus 200K'
_diffrn_measured_fraction_theta_full 1.000
_diffrn_measured_fraction_theta_max 1.000
_diffrn_measurement_details
;
List of Runs (angles in degrees, time in seconds):

  # Type    Start    End  Width  t~exp~   \w     \q     \k     \f   Frames
#--------------------------------------------------------------------------
  1  \w     34.00 123.00   0.50    0.10    --   52.02  66.00 -55.00  178
  2  \w   -101.00 -13.00   0.50    0.20    --  -86.25  57.00 149.00  176
  3  \w   -162.00 -80.00   0.50    0.20    --  -86.25-112.00 -69.00  164
  4  \w     37.00 126.00   0.50    0.20    --  107.75 -66.00 169.00  178
  5  \w    -86.00 -12.00   0.50    0.10    --  -52.02 125.00 -90.00  148
  6  \w   -127.00 -73.00   0.50    0.10    --  -52.02-125.00  90.00  108
  7  \w     94.00 178.00   0.50    0.20    --  107.75  30.00 -90.00  168
  8  \w    102.00 178.00   0.50    0.20    --  107.75 111.00 150.00  152
  9  \w     31.00 106.00   0.50    0.20    --  107.75 -94.00  90.00  150
 10  \w     94.00 178.00   0.50    0.20    --  107.75  30.00 -60.00  168
 11  \w     94.00 178.00   0.50    0.20    --  107.75  30.00-120.00  168
 12  \w     31.00 106.00   0.50    0.20    --  107.75 -94.00-180.00  150
 13  \w     93.00 178.00   0.50    0.20    --  107.75  57.00 149.00  170
 14  \w   -125.00 -30.00   0.50    0.10    --  -52.02 -77.00 120.00  190
 15  \w   -125.00 -37.00   0.50    0.10    --  -52.02 -57.00   8.00  176
 16  \w   -125.00 -30.00   0.50    0.10    --  -52.02 -77.00-150.00  190
 17  \w     94.00 119.00   0.50    0.20    --  107.75  30.00   0.00   50
 18  \w     96.00 178.00   0.50    0.20    --  107.75  15.00  90.00  164
;
_diffrn_measurement_device 'four-circle diffractometer'
_diffrn_measurement_device_type 'XtaLAB Synergy, Dualflex, Pilatus 200K'
_diffrn_measurement_method '\w scans'
_diffrn_orient_matrix_type 'CrysAlisPro convention (1999, Acta A55, 543--557)'
_diffrn_orient_matrix_UB_11 0.0255588000
_diffrn_orient_matrix_UB_12 0.1134496000
_diffrn_orient_matrix_UB_13 -0.0901376000
_diffrn_orient_matrix_UB_21 0.1277001000
_diffrn_orient_matrix_UB_22 -0.0487417000
_diffrn_orient_matrix_UB_23 -0.1388673000
_diffrn_orient_matrix_UB_31 -0.1388626000
_diffrn_orient_matrix_UB_32 -0.0240256000
_diffrn_orient_matrix_UB_33 -0.1442506000
_diffrn_radiation_monochromator mirror
_diffrn_radiation_probe x-ray
_diffrn_radiation_type 'Cu K\a'
_diffrn_radiation_wavelength 1.54184
_diffrn_reflns_av_R_equivalents 0.0280
_diffrn_reflns_av_unetI/netI 0.0112
_diffrn_reflns_Laue_measured_fraction_full 1.000
_diffrn_reflns_Laue_measured_fraction_max 1.000
_diffrn_reflns_limit_h_max 9
_diffrn_reflns_limit_h_min -10
_diffrn_reflns_limit_k_max 15
_diffrn_reflns_limit_k_min -15
_diffrn_reflns_limit_l_max 8
_diffrn_reflns_limit_l_min -8
_diffrn_reflns_number 3744
_diffrn_reflns_point_group_measured_fraction_full 1.000
_diffrn_reflns_point_group_measured_fraction_max 1.000
_diffrn_reflns_theta_full 67.684
_diffrn_reflns_theta_max 74.320
_diffrn_reflns_theta_min 6.557
_diffrn_source 'micro-focus sealed X-ray tube'
_diffrn_source_type 'PhotonJet (Cu) X-ray Source'
_exptl_absorpt_coefficient_mu 18.792
_exptl_absorpt_correction_T_max 0.337
_exptl_absorpt_correction_T_min 0.133
_exptl_absorpt_correction_type analytical
_exptl_absorpt_process_details
;
CrysAlisPro 1.171.41.113a (Rigaku Oxford Diffraction, 2021)
Analytical numeric absorption correction using a multifaceted crystal
model based on expressions derived by R.C. Clark & J.S. Reid.
(Clark, R. C. & Reid, J. S. (1995). Acta Cryst. A51, 887-897)
Empirical absorption correction using spherical harmonics,
implemented in SCALE3 ABSPACK scaling algorithm.
;
_exptl_crystal_colour yellow
_exptl_crystal_density_diffrn 2.400
_exptl_crystal_description block
_exptl_crystal_F_000 472
_exptl_crystal_size_max 0.18
_exptl_crystal_size_mid 0.12
_exptl_crystal_size_min 0.09
_refine_diff_density_max 0.466
_refine_diff_density_min -0.697
_refine_diff_density_rms 0.082
_refine_ls_extinction_coef 0.0087(4)
_refine_ls_extinction_expression Fc^*^=kFc[1+0.001xFc^2^\l^3^/sin(2\q)]^-1/4^
_refine_ls_extinction_method 'SHELXL-2018/3 (Sheldrick, 2015b)'
_refine_ls_goodness_of_fit_ref 1.172
_refine_ls_hydrogen_treatment mixed
_refine_ls_matrix_type full
_refine_ls_number_parameters 72
_refine_ls_number_reflns 436
_refine_ls_number_restraints 108
_refine_ls_restrained_S_all 1.143
_refine_ls_R_factor_all 0.0162
_refine_ls_R_factor_gt 0.0162
_refine_ls_shift/su_max 0.001
_refine_ls_shift/su_mean 0.000
_refine_ls_structure_factor_coef Fsqd
_refine_ls_weighting_details 'w=1/[\s^2^(Fo^2^)+(0.0216P)^2^+1.3906P] where P=(Fo^2^+2Fc^2^)/3'
_refine_ls_weighting_scheme calc
_refine_ls_wR_factor_gt 0.0396
_refine_ls_wR_factor_ref 0.0396
_reflns_Friedel_coverage 0.000
_reflns_number_gt 436
_reflns_number_total 436
_reflns_threshold_expression 'I > 2\s(I)'
_cod_data_source_file d3dt03011c2.cif
_cod_data_source_block 2
_cod_database_code 7714215
_shelx_space_group_comment
;
The symmetry employed for this shelxl refinement is uniquely defined
by the following loop, which should always be used as a source of
symmetry information in preference to the above space-group names.
They are only intended as comments.
;
_shelx_estimated_absorpt_t_max 0.283
_shelx_estimated_absorpt_t_min 0.133
_olex2_refinement_description
;
1. Fixed Uiso
 At 1.2 times of:
  All C(H) groups, All F(H,H) groups
2. Restrained distances
 C1A-C2A = C2B-C1B
 1.4 with sigma of 0.01
 C1B_$1-C1B_$2
 1.4 with sigma of 0.01
 N1-H1D = N1-H1C
 0.82 with sigma of 0.005
 H1D-H1C
 1.34 with sigma of 0.01
 P1-F2A \\sim P1-F1A \\sim P1-F1B \\sim P1-F2B
 with sigma of 0.005
3. Uiso/Uaniso restraints and constraints
Re1 \\sim C1A \\sim C2A \\sim C1B \\sim C2B: within 3A with sigma of 0.01 and
sigma for terminal atoms of 0.02 within 3A
F1A \\sim F2A \\sim F1B \\sim F2B: within 3A with sigma of 0.01 and sigma for
terminal atoms of 0.02 within 3A
4. Others
 Sof(F1B)=0.5*(1-FVAR(2))
 Sof(F2B)=0.25*(1-FVAR(2))
 Sof(F1A)=0.25*FVAR(2)
 Sof(F2A)=0.5*FVAR(2)
 Sof(C2A)=Sof(H2A)=1-FVAR(2)
 Sof(C1A)=0.5*(1-FVAR(3))
 Sof(C2B)=Sof(H2B)=0.5*FVAR(3)
 Sof(C1B)=Sof(H1B)=FVAR(2)
 Fixed Sof: H1A(0.28425) H1D(0.125) H1C(0.125) N1(0.125)
5.a Aromatic/amide H refined with riding coordinates:
 C1A(H1A), C2A(H2A), C1B(H1B), C2B(H2B)
;

loop_
_space_group_symop_operation_xyz
'x, y, z'
'-x, -y, z'
'-x, y, -z'
'x, -y, -z'
'x+1/2, y+1/2, z+1/2'
'-x+1/2, -y+1/2, z+1/2'
'-x+1/2, y+1/2, -z+1/2'
'x+1/2, -y+1/2, -z+1/2'
'-x, -y, -z'
'x, y, -z'
'x, -y, z'
'-x, y, z'
'-x+1/2, -y+1/2, -z+1/2'
'x+1/2, y+1/2, -z+1/2'
'x+1/2, -y+1/2, z+1/2'
'-x+1/2, y+1/2, z+1/2'

loop_
_atom_site_label
_atom_site_type_symbol
_atom_site_fract_x
_atom_site_fract_y
_atom_site_fract_z
_atom_site_U_iso_or_equiv
_atom_site_adp_type
_atom_site_occupancy
_atom_site_site_symmetry_order
_atom_site_calc_flag
_atom_site_refinement_flags_posn
_atom_site_refinement_flags_adp
_atom_site_refinement_flags_occupancy
_atom_site_disorder_assembly
_atom_site_disorder_group
Re1 Re 1.000000 0.500000 1.000000 0.0379(2) Uani 1 8 d S TU P . .
P1 P 0.500000 0.500000 0.500000 0.0354(4) Uani 1 8 d DS T P . .
F1A F 0.6953(5) 0.500000 0.500000 0.073(2) Uani 0.750(9) 4 d DS TU P A 1
F2A F 0.500000 0.4098(5) 0.6605(8) 0.096(2) Uani 0.750(9) 2 d DS TU P A 1
C1A C 0.8260(8) 0.6432(5) 1.000000 0.0455(15) Uani 0.818(14) 2 d DS TU P B 1
H1A H 0.708659 0.645478 0.999999 0.055 Uiso 0.5685 2 calc R U P B 1
C2A C 0.9128(6) 0.6415(3) 0.8258(6) 0.0463(14) Uani 0.818(14) 1 d D U P B 1
H2A H 0.854047 0.640370 0.708577 0.056 Uiso 0.818(14) 1 calc R U P B 1
F1B F 0.6378(19) 0.5912(12) 0.500000 0.094(5) Uani 0.250(9) 2 d DS TU P A 2
H1D H 0.63(4) 0.63(2) 1.095(19) 0.113 Uiso 0.125 1 d D U P C 3
H1C H 0.63(4) 0.63(2) 0.905(19) 0.113 Uiso 0.125 1 d D U P D 3
F2B F 0.500000 0.500000 0.7248(8) 0.081(5) Uani 0.250(9) 4 d DS TU P A 2
C1B C 0.8478(19) 0.6417(14) 0.9004(8) 0.042(3) Uani 0.182(14) 1 d D U P B 2
H1B H 0.747221 0.641628 0.830495 0.050 Uiso 0.182(14) 1 calc R U P B 2
C2B C 1.000000 0.642(2) 0.808(4) 0.043(3) Uani 0.182(14) 2 d DS TU P B 2
H2B H 1.000000 0.642090 0.672220 0.052 Uiso 0.182(14) 2 calc R U P B 2
N1 N 0.6701(18) 0.6585(12) 1.000000 0.047(3) Uani 0.25 2 d DS T P E 3

loop_
_atom_site_aniso_label
_atom_site_aniso_U_11
_atom_site_aniso_U_22
_atom_site_aniso_U_33
_atom_site_aniso_U_23
_atom_site_aniso_U_13
_atom_site_aniso_U_12
Re1 0.0571(3) 0.0224(2) 0.0343(3) 0.000 0.000 0.000
P1 0.0366(9) 0.0325(9) 0.0372(9) 0.000 0.000 0.000
F1A 0.039(3) 0.108(5) 0.073(4) 0.000 0.000 0.000
F2A 0.092(3) 0.098(4) 0.097(4) 0.059(3) 0.000 0.000
C1A 0.059(3) 0.026(2) 0.052(4) 0.000 0.000 0.011(2)
C2A 0.068(3) 0.0262(14) 0.044(2) 0.0069(15) -0.006(3) 0.003(2)
F1B 0.083(8) 0.090(9) 0.110(9) 0.000 0.000 -0.045(7)
F2B 0.081(9) 0.109(11) 0.054(8) 0.000 0.000 0.000
C1B 0.060(5) 0.022(4) 0.043(6) 0.004(5) -0.007(5) 0.005(4)
C2B 0.062(6) 0.026(5) 0.041(5) 0.005(5) 0.000 0.000
N1 0.043(7) 0.038(7) 0.060(8) 0.000 0.000 0.007(6)

loop_
_atom_type_symbol
_atom_type_description
_atom_type_scat_dispersion_real
_atom_type_scat_dispersion_imag
_atom_type_scat_source
C C 0.0181 0.0091 'International Tables Vol C Tables 4.2.6.8 and 6.1.1.4'
H H 0.0000 0.0000 'International Tables Vol C Tables 4.2.6.8 and 6.1.1.4'
F F 0.0727 0.0534 'International Tables Vol C Tables 4.2.6.8 and 6.1.1.4'
N N 0.0311 0.0180 'International Tables Vol C Tables 4.2.6.8 and 6.1.1.4'
P P 0.2955 0.4335 'International Tables Vol C Tables 4.2.6.8 and 6.1.1.4'
Re Re -5.2083 5.8923 'International Tables Vol C Tables 4.2.6.8 and 6.1.1.4'

loop_
_exptl_crystal_face_index_h
_exptl_crystal_face_index_k
_exptl_crystal_face_index_l
_exptl_crystal_face_perp_dist
0 1 0 0.0506
0 -1 0 0.0406
-3 0 4 0.0660
4 0 -3 0.0504
-1 -1 -4 0.0367
-3 2 -3 0.0710
-2 -7 -2 0.0470
4 0 3 0.0807
-1 1 -2 0.0485
2 -5 -2 0.0468
-1 -5 1 0.0430

loop_
_geom_angle_atom_site_label_1
_geom_angle_atom_site_label_2
_geom_angle_atom_site_label_3
_geom_angle
_geom_angle_site_symmetry_1
_geom_angle_site_symmetry_3
_geom_angle_publ_flag
C2A Re1 C2A 101.7(2) . 11_565 ?
C2A Re1 C2A 143.2(2) 3_757 2_765 ?
C2A Re1 C2A 36.8(2) 4_567 9_767 ?
C2A Re1 C2A 113.7(2) 3_757 4_567 ?
C2A Re1 C2A 36.8(2) . 12_755 ?
C2A Re1 C2A 66.3(2) 3_757 12_755 ?
C2A Re1 C2A 36.8(2) 11_565 2_765 ?
C2A Re1 C2A 66.3(2) 11_565 4_567 ?
C2A Re1 C2A 180.0 10_557 2_765 ?
C2A Re1 C2A 180.0 . 9_767 ?
C2A Re1 C2A 36.8(2) 3_757 10_557 ?
C2A Re1 C2A 113.7(2) 10_557 9_767 ?
C2A Re1 C2A 101.7(2) 3_757 9_767 ?
C2A Re1 C2A 143.2(2) . 4_567 ?
C2A Re1 C2A 66.3(2) . 10_557 ?
C2A Re1 C2A 78.3(2) . 3_757 ?
C2A Re1 C2A 101.7(2) 10_557 4_567 ?
C2A Re1 C2A 78.3(2) 2_765 4_567 ?
C2A Re1 C2A 143.2(2) 11_565 10_557 ?
C2A Re1 C2A 180.00(12) 12_755 4_567 ?
C2A Re1 C2A 78.3(2) 11_565 9_767 ?
C2A Re1 C2A 113.7(2) 11_565 12_755 ?
C2A Re1 C2A 78.3(2) 10_557 12_755 ?
C2A Re1 C2A 180.00(12) 11_565 3_757 ?
C2A Re1 C2A 113.7(2) . 2_765 ?
C2A Re1 C2A 66.3(2) 2_765 9_767 ?
C2A Re1 C2A 101.7(2) 2_765 12_755 ?
C2A Re1 C2A 143.2(2) 12_755 9_767 ?
C2B Re1 C2B 104.3(15) 2_765 . ?
C2B Re1 C2B 180.0 9_767 . ?
C2B Re1 C2B 75.7(15) 10_557 . ?
F1A P1 F1A 180.0 . 9_666 ?
F2A P1 F1A 90.000(2) . 9_666 ?
F2A P1 F1A 90.000(1) 10_556 . ?
F2A P1 F1A 90.000(2) 9_666 9_666 ?
F2A P1 F1A 90.000(1) 2_665 . ?
F2A P1 F1A 90.000(1) 2_665 9_666 ?
F2A P1 F1A 90.000(2) 9_666 . ?
F2A P1 F1A 90.000(2) . . ?
F2A P1 F1A 90.000(1) 10_556 9_666 ?
F2A P1 F2A 180.0(3) 10_556 2_665 ?
F2A P1 F2A 88.9(5) . 2_665 ?
F2A P1 F2A 180.0(3) . 9_666 ?
F2A P1 F2A 91.1(5) 2_665 9_666 ?
F2A P1 F2A 91.1(5) . 10_556 ?
F2A P1 F2A 88.9(5) 10_556 9_666 ?
F2A P1 F1B 60.3(4) . 9_666 ?
F2A P1 F1B 119.7(4) 2_665 11_565 ?
F2A P1 F1B 60.3(4) . 11_565 ?
F2A P1 F1B 60.3(4) 9_666 3_656 ?
F2A P1 F1B 60.3(4) 10_556 11_565 ?
F2A P1 F1B 60.3(4) 2_665 3_656 ?
F2A P1 F1B 60.3(4) 10_556 9_666 ?
F2A P1 F1B 119.7(4) 10_556 3_656 ?
F2A P1 F1B 119.7(4) 9_666 9_666 ?
F2A P1 F1B 119.7(4) 2_665 9_666 ?
F2A P1 F1B 119.7(4) 9_666 11_565 ?
F2A P1 F1B 119.7(4) . 3_656 ?
F2B P1 F1B 90.000(2) . . ?
F2B P1 F1B 90.000(1) 9_666 . ?
F2B P1 F2B 180.0 9_666 . ?
Re1 C1A H1A 130.4 . . ?
C2A C1A Re1 71.1(3) . . ?
C2A C1A Re1 71.1(3) 10_557 . ?
C2A C1A H1A 119.9 . . ?
C2A C1A H1A 119.9 10_557 . ?
C2A C1A C2A 120.2(6) . 10_557 ?
Re1 C2A H2A 128.3 . . ?
C1A C2A Re1 72.2(3) . . ?
C1A C2A C2A 119.9(3) . 12_755 ?
C1A C2A H2A 120.1 . . ?
C2A C2A Re1 71.61(12) 12_755 . ?
C2A C2A H2A 120.1 12_755 . ?
Re1 C1B H1B 129.1 . . ?
C1B C1B Re1 71.83(18) 10_557 . ?
C1B C1B H1B 121.1 10_557 . ?
C2B C1B Re1 70.2(15) . . ?
C2B C1B H1B 121.1 . . ?
Re1 C2B H2B 128.0 . . ?
C1B C2B Re1 73.3(14) . . ?
C1B C2B Re1 73.3(14) 12_755 . ?
C1B C2B C1B 124(3) 12_755 . ?
C1B C2B H2B 117.8 . . ?
C1B C2B H2B 117.8 12_755 . ?
H1D N1 H1C 109.6(16) . . ?

loop_
_geom_bond_atom_site_label_1
_geom_bond_atom_site_label_2
_geom_bond_distance
_geom_bond_site_symmetry_2
_geom_bond_publ_flag
Re1 C2A 2.235(4) . ?
Re1 C2A 2.235(4) 10_557 ?
Re1 C2A 2.235(4) 3_757 ?
Re1 C2A 2.235(4) 4_567 ?
Re1 C2A 2.235(4) 11_565 ?
Re1 C2A 2.235(4) 2_765 ?
Re1 C2A 2.235(4) 12_755 ?
Re1 C2A 2.235(4) 9_767 ?
Re1 C2B 2.20(3) 9_767 ?
Re1 C2B 2.20(3) 10_557 ?
Re1 C2B 2.20(3) 2_765 ?
Re1 C2B 2.20(3) . ?
P1 F1A 1.580(4) 9_666 ?
P1 F1A 1.580(4) . ?
P1 F2A 1.578(4) 2_665 ?
P1 F2A 1.578(4) 10_556 ?
P1 F2A 1.578(4) . ?
P1 F2A 1.578(4) 9_666 ?
P1 F1B 1.579(5) . ?
P1 F1B 1.579(5) 3_656 ?
P1 F1B 1.579(5) 9_666 ?
P1 F1B 1.579(5) 11_565 ?
P1 F2B 1.577(5) . ?
P1 F2B 1.577(5) 9_666 ?
C1A H1A 0.9500 . ?
C1A C2A 1.410(5) 10_557 ?
C1A C2A 1.410(5) . ?
C2A C2A 1.410(9) 12_755 ?
C2A H2A 0.9500 . ?
C1B C1B 1.398(11) 10_557 ?
C1B H1B 0.9500 . ?
C1B C2B 1.393(10) . ?
C2B H2B 0.9500 . ?
N1 H1D 0.820(6) . ?
N1 H1C 0.820(6) . ?

loop_
_geom_torsion_atom_site_label_1
_geom_torsion_atom_site_label_2
_geom_torsion_atom_site_label_3
_geom_torsion_atom_site_label_4
_geom_torsion
_geom_torsion_site_symmetry_1
_geom_torsion_site_symmetry_2
_geom_torsion_site_symmetry_3
_geom_torsion_site_symmetry_4
_geom_torsion_publ_flag
Re1 C1A C2A C2A -55.5(2) . . . 12_755 ?
Re1 C1B C2B C1B -55(3) . . . 12_755 ?
C2A C1A C2A Re1 53.5(5) 10_557 . . . ?
C2A C1A C2A C2A -1.9(6) 10_557 . . 12_755 ?
C1B C1B C2B Re1 55.5(10) 10_557 . . . ?
C1B C1B C2B C1B 0(4) 10_557 . . 12_755 ?
